data_2000966
loop_
_publ_author_name
'Lis, T.'
'Weichsel, A.'

_publ_section_title
;
 Structure of disodium \b-<small>D</small>-fructopyranose 1-phosphate
 pentahydrate
;
_journal_issue 4
_journal_name_full 'Acta Crystallographica Section C'
_journal_page_first 693
_journal_page_last 696
_journal_paper_doi 10.1107/S0108270191010922
_journal_volume 48
_journal_year 1992
_chemical_formula_moiety 'C6 H11 O9 P1,2(Na1),5(H2 O1)'
_chemical_formula_sum 'C6 H21 Na2 O14 P'
_chemical_formula_weight 394.18
_space_group_crystal_system monoclinic
_space_group_IT_number 4
_space_group_name_Hall 'P 2yb'
_space_group_name_H-M_alt 'P 1 21 1'
_cell_angle_alpha 90
_cell_angle_beta 92.53(6)
_cell_angle_gamma 90
_cell_formula_units_Z 2
_cell_length_a 8.991(9)
_cell_length_b 6.247(7)
_cell_length_c 13.611(15)
_cell_volume 763.7(14)
_diffrn_radiation_type Mo
_diffrn_radiation_wavelength 0.71069
_exptl_absorpt_coefficient_mu 0.32
_exptl_crystal_density_diffrn 1.714(4)
_exptl_crystal_density_meas 1.72
_exptl_crystal_F_000 412
_cod_data_source_file mu0275.cif
_cod_data_source_block mu0275a
_cod_original_cell_volume 763.7(15)
_cod_original_formula_sum 'C6 H21 Na2 O14 P1'
_cod_database_code 2000966

loop_
_space_group_symop_id
_space_group_symop_operation_xyz
1 x,y,z
2 -x,y+1/2,-z

loop_
_atom_site_label
_atom_site_fract_x
_atom_site_fract_y
_atom_site_fract_z
_atom_site_U_iso_or_equiv
P .20196(10) .2 .25104(7) .0191(3)
O(1) .0428(2) .0771(5) .26289(17) .0208(6)
O(2) -.3285(3) .3114(5) .22761(18) .0230(7)
O(3) -.1075(3) .5842(5) .30381(18) .0228(6)
O(4) -.1735(3) .5813(5) .50179(17) .0220(7)
O(5) -.1669(3) .1366(5) .53508(18) .0243(7)
O(6) -.2449(3) .0337(5) .33285(18) .0199(6)
O(7) .2494(3) .1525(6) .14712(17) .0287(7)
O(8) .3001(3) .0933(5) .32955(18) .0271(7)
O(9) .1758(3) .4375(5) .27004(19) .0287(7)
C(1) -.0876(4) .1526(7) .2084(3) .0212(9)
C(2) -.2049(4) .2244(7) .2802(3) .0180(9)
C(3) -.1426(4) .3904(6) .3531(3) .0163(9)
C(4) -.2494(4) .4380(6) .4336(3) .0183(9)
C(5) -.2949(4) .2283(7) .4825(3) .0210(9)
C(6) -.3551(4) .0770(7) .4046(3) .0225(9)
Na(1) -.03812(16) .8683(4) .41732(11) .0259(4)
Na(2) .35905(17) .1729(4) .81728(11) .0365(4)
O(W1) .5556(3) .1996(6) .70242(19) .0336(7)
O(W2) .5764(3) .0102(6) .9241(2) .0354(8)
O(W3) .8563(4) .2183(7) .8964(2) .0474(9)
O(W4) .5341(3) .0002(5) .1210(2) .0280(7)
O(W5) .1751(3) .1824(7) .9393(2) .0471(9)
H(22) -.369(5) .185(5) .195(4) .082(18)
H(33) -.008(2) .573(7) .279(3) .033(12)
H(44) -.229(5) .614(9) .560(2) .080(19)
H(55) -.197(5) .075(7) .596(2) .057(15)
H(W11) .635(4) .097(5) .717(5) .11(2)
H(W12) .601(4) .340(3) .703(4) .056(16)
H(W21) .622(4) -.126(3) .909(4) .076(19)
H(W22) .646(4) .121(4) .907(4) .09(2)
H(W31) .811(5) .351(4) .873(3) .058(16)
H(W32) .869(5) .129(5) .839(2) .052(15)
H(W41) .431(2) .024(8) .137(3) .053(15)
H(W42) .547(4) .067(9) .058(2) .12(3)
H(W51) .073(3) .234(9) .933(3) .09(2)
H(W52) .198(5) .164(12) 1.0090(10) .14(3)
H(1) -.058 .286 .163 .044(14)
H(11) -.133 .025 .162 .005(8)
H(3) -.042 .323 .387 .007(8)
H(4) -.351 .513 .405 .019(10)
H(5) -.380 .258 .534 .034(12)
H(6) -.452 .148 .368 .049(13)
H(61) -.386 -.072 .439 .046(13)

loop_
_geom_bond_atom_site_label_1
_geom_bond_atom_site_label_2
_geom_bond_distance
C(1) C(2) 1.537(5)
C(2) C(3) 1.524(5)
C(3) C(4) 1.518(5)
C(4) C(5) 1.533(5)
C(5) C(6) 1.503(5)
C(1) O(1) 1.438(4)
C(2) O(2) 1.405(4)
C(3) O(3) 1.426(4)
C(4) O(4) 1.439(4)
C(5) O(5) 1.447(4)
C(6) O(6) 1.447(4)
C(2) O(6) 1.444(5)
O(1) P 1.639(3)
O(7) P 1.524(3)
O(8) P 1.510(3)
O(9) P 1.526(3)
